data_7244079
loop_
_publ_author_name
'Han, Bo'
'Zhang, Miaomiao'
'Jiao, Hongmei'
'Ma, Haojie'
'Wang, Jijiang'
'Zhang, Yuqi'

_publ_section_title
;
 Ligand-enabled and magnesium-activated hydrogenation with earth-abundant
 cobalt catalysts
;
_journal_issue 63
_journal_name_full 'RSC Advances'
_journal_page_first 39934
_journal_page_last 39939
_journal_paper_doi 10.1039/D1RA07266H
_journal_volume 11
_journal_year 2021
_chemical_formula_sum 'C28 H30'
_chemical_formula_weight 366.52
_chemical_name_systematic 9,10-di-p-tolyl-1,2,3,4,5,6,7,8-octahydroanthracene
_space_group_IT_number 2
_space_group_name_Hall '-P 1'
_space_group_name_H-M_alt 'P -1'
_symmetry_cell_setting triclinic
_symmetry_space_group_name_H-M 'P -1'
_atom_sites_solution_hydrogens geom
_atom_sites_solution_primary direct
_atom_sites_solution_secondary difmap
_audit_block_doi 10.5517/ccdc.csd.cc1zrswd
_audit_creation_method SHELXL-97
_audit_update_record
;
2018-04-27 deposited with the CCDC.	2021-12-09 downloaded from the CCDC.
;
_cell_angle_alpha 112.635(6)
_cell_angle_beta 97.722(6)
_cell_angle_gamma 106.198(4)
_cell_formula_units_Z 2
_cell_length_a 9.427(2)
_cell_length_b 11.348(3)
_cell_length_c 11.761(5)
_cell_measurement_reflns_used 1096
_cell_measurement_temperature 296(2)
_cell_measurement_theta_max 21.98
_cell_measurement_theta_min 2.34
_cell_volume 1072.9(6)
_computing_cell_refinement 'Bruker SAINT'
_computing_data_collection 'Bruker APEX2'
_computing_data_reduction 'Bruker SAINT'
_computing_molecular_graphics 'Bruker SHELXTL'
_computing_publication_material 'Bruker SHELXTL'
_computing_structure_refinement 'SHELXL-97 (Sheldrick, 2008)'
_computing_structure_solution 'SHELXS-97 (Sheldrick, 2008)'
_diffrn_ambient_temperature 296(2)
_diffrn_measured_fraction_theta_full 0.989
_diffrn_measured_fraction_theta_max 0.989
_diffrn_measurement_device_type 'Bruker APEX-II CCD'
_diffrn_measurement_method '\f and \w scans'
_diffrn_radiation_monochromator graphite
_diffrn_radiation_source 'fine-focus sealed tube'
_diffrn_radiation_type MoK\a
_diffrn_radiation_wavelength 0.71073
_diffrn_reflns_av_R_equivalents 0.0228
_diffrn_reflns_av_sigmaI/netI 0.0515
_diffrn_reflns_limit_h_max 11
_diffrn_reflns_limit_h_min -7
_diffrn_reflns_limit_k_max 13
_diffrn_reflns_limit_k_min -13
_diffrn_reflns_limit_l_max 14
_diffrn_reflns_limit_l_min -14
_diffrn_reflns_number 5417
_diffrn_reflns_theta_full 25.10
_diffrn_reflns_theta_max 25.10
_diffrn_reflns_theta_min 2.09
_exptl_absorpt_coefficient_mu 0.064
_exptl_absorpt_correction_T_max 0.9881
_exptl_absorpt_correction_T_min 0.9771
_exptl_absorpt_correction_type none
_exptl_crystal_colour white
_exptl_crystal_density_diffrn 1.135
_exptl_crystal_density_meas 0
_exptl_crystal_density_method 'not measured'
_exptl_crystal_F_000 396
_exptl_crystal_recrystallization_method 'Re-crystallisation from solvent: DCM'
_exptl_crystal_size_max 0.37
_exptl_crystal_size_mid 0.30
_exptl_crystal_size_min 0.19
_refine_diff_density_max 0.295
_refine_diff_density_min -0.275
_refine_diff_density_rms 0.048
_refine_ls_extinction_method none
_refine_ls_goodness_of_fit_ref 1.034
_refine_ls_hydrogen_treatment mixed
_refine_ls_matrix_type full
_refine_ls_number_parameters 253
_refine_ls_number_reflns 3772
_refine_ls_number_restraints 0
_refine_ls_restrained_S_all 1.034
_refine_ls_R_factor_all 0.1053
_refine_ls_R_factor_gt 0.0716
_refine_ls_shift/su_max 0.000
_refine_ls_shift/su_mean 0.000
_refine_ls_structure_factor_coef Fsqd
_refine_ls_weighting_details 'calc w=1/[\s^2^(Fo^2^)+(0.1252P)^2^+0.3644P] where P=(Fo^2^+2Fc^2^)/3'
_refine_ls_weighting_scheme calc
_refine_ls_wR_factor_gt 0.2051
_refine_ls_wR_factor_ref 0.2378
_reflns_number_gt 2460
_reflns_number_total 3772
_reflns_threshold_expression >2sigma(I)
_cod_data_source_file d1ra07266h2.cif
_cod_data_source_block xb1341
_cod_depositor_comments
;
The following automatic conversions were performed:

data item '_symmetry_cell_setting' value 'Triclinic' was changed to
'triclinic' in accordance with the
/home/data/users/saulius/crontab/automatic-downloads/rss-feeds/RSC/lib/dictionaries/cif_core.dic
dictionary named 'cif_core.dic' version 2.4.2 last updated on
2011-04-26.

Automatic conversion script
Id: cif_fix_values 7556 2019-12-06 15:28:31Z antanas 
;
_cod_original_cell_volume 1072.9(5)
_cod_original_sg_symbol_H-M P-1
_cod_database_code 7244079

loop_
_symmetry_equiv_pos_as_xyz
'x, y, z'
'-x, -y, -z'

loop_
_atom_site_label
_atom_site_type_symbol
_atom_site_fract_x
_atom_site_fract_y
_atom_site_fract_z
_atom_site_U_iso_or_equiv
_atom_site_adp_type
_atom_site_occupancy
_atom_site_symmetry_multiplicity
_atom_site_calc_flag
_atom_site_refinement_flags
_atom_site_disorder_assembly
_atom_site_disorder_group
C1 C 0.7286(4) 0.2345(3) 0.7206(3) 0.0647(9) Uani 1 1 d . . .
H1A H 0.7177 0.3172 0.7209 0.078 Uiso 1 1 calc R . .
H1B H 0.7063 0.2300 0.7973 0.078 Uiso 1 1 calc R . .
C2 C 0.8874(5) 0.2461(6) 0.7272(5) 0.134(2) Uani 1 1 d . . .
H2A H 0.9411 0.3362 0.7345 0.161 Uiso 1 1 calc R . .
H2B H 0.9287 0.2469 0.8077 0.161 Uiso 1 1 calc R . .
C3 C 0.9299(5) 0.1608(6) 0.6407(5) 0.170(4) Uani 1 1 d . . .
H3A H 0.9893 0.1264 0.6852 0.204 Uiso 1 1 calc R . .
H3B H 1.0009 0.2152 0.6116 0.204 Uiso 1 1 calc R . .
C4 C 0.8247(3) 0.0428(3) 0.5267(3) 0.0569(8) Uani 1 1 d . . .
H4A H 0.8413 -0.0382 0.5256 0.068 Uiso 1 1 calc R . .
H4B H 0.8497 0.0521 0.4525 0.068 Uiso 1 1 calc R . .
C5 C 0.6563(3) 0.0200(3) 0.5134(3) 0.0428(7) Uani 1 1 d . . .
C6 C 0.6111(3) 0.1135(3) 0.6062(3) 0.0428(7) Uani 1 1 d . . .
C7 C 0.4550(3) 0.0928(3) 0.5914(3) 0.0409(7) Uani 1 1 d . . .
C8 C 0.4067(3) 0.1946(3) 0.6873(2) 0.0403(7) Uani 1 1 d . . .
C9 C 0.4027(4) 0.3105(3) 0.6763(3) 0.0534(8) Uani 1 1 d . . .
H9 H 0.4300 0.3248 0.6082 0.064 Uiso 1 1 calc R . .
C10 C 0.3591(4) 0.4056(3) 0.7642(3) 0.0545(8) Uani 1 1 d . . .
H10 H 0.3568 0.4823 0.7536 0.065 Uiso 1 1 calc R . .
C11 C 0.3186(3) 0.3897(3) 0.8675(3) 0.0457(7) Uani 1 1 d . . .
C12 C 0.3226(4) 0.2746(3) 0.8787(3) 0.0543(8) Uani 1 1 d . . .
H12 H 0.2950 0.2607 0.9468 0.065 Uiso 1 1 calc R . .
C13 C 0.3664(4) 0.1786(3) 0.7916(3) 0.0514(8) Uani 1 1 d . . .
H13 H 0.3691 0.1024 0.8028 0.062 Uiso 1 1 calc R . .
C14 C 0.2740(4) 0.4960(3) 0.9639(3) 0.0643(9) Uani 1 1 d . . .
H14A H 0.2783 0.5683 0.9396 0.096 Uiso 1 1 calc R . .
H14B H 0.3437 0.5329 1.0470 0.096 Uiso 1 1 calc R . .
H14C H 0.1715 0.4544 0.9665 0.096 Uiso 1 1 calc R . .
C15 C 0.6357(3) 0.4710(3) 0.4909(3) 0.0431(7) Uani 1 1 d . . .
C16 C 0.7812(4) 0.4437(3) 0.4813(3) 0.0628(9) Uani 1 1 d . . .
H16A H 0.8549 0.5212 0.4789 0.075 Uiso 1 1 calc R . .
H16B H 0.8228 0.4381 0.5583 0.075 Uiso 1 1 calc R . .
C17 C 0.7662(6) 0.3188(6) 0.3700(5) 0.148(3) Uani 1 1 d . . .
H17A H 0.8254 0.3481 0.3180 0.177 Uiso 1 1 calc R . .
H17B H 0.8180 0.2706 0.4023 0.177 Uiso 1 1 calc R . .
C18 C 0.6336(5) 0.2276(5) 0.2918(5) 0.132(2) Uani 1 1 d . . .
H18A H 0.6175 0.1480 0.3082 0.158 Uiso 1 1 calc R . .
H18B H 0.6462 0.2003 0.2060 0.158 Uiso 1 1 calc R . .
C19 C 0.4895(4) 0.2529(3) 0.2872(3) 0.0597(9) Uani 1 1 d . . .
H19A H 0.4112 0.1754 0.2857 0.072 Uiso 1 1 calc R . .
H19B H 0.4578 0.2580 0.2078 0.072 Uiso 1 1 calc R . .
C20 C 0.4968(3) 0.3820(3) 0.3973(3) 0.0436(7) Uani 1 1 d . . .
C21 C 0.3625(3) 0.4116(3) 0.4070(3) 0.0421(7) Uani 1 1 d . . .
C22 C 0.2152(3) 0.3175(3) 0.3052(3) 0.0442(7) Uani 1 1 d . . .
C23 C 0.1209(4) 0.2014(3) 0.3074(3) 0.0565(8) Uani 1 1 d . . .
H23 H 0.1486 0.1808 0.3744 0.068 Uiso 1 1 calc R . .
C24 C -0.0144(4) 0.1151(3) 0.2117(3) 0.0634(9) Uani 1 1 d . . .
H24 H -0.0748 0.0371 0.2155 0.076 Uiso 1 1 calc R . .
C25 C -0.0614(4) 0.1414(3) 0.1115(3) 0.0593(9) Uani 1 1 d . . .
C26 C 0.0323(4) 0.2582(4) 0.1101(3) 0.0720(10) Uani 1 1 d . . .
H26 H 0.0037 0.2794 0.0437 0.086 Uiso 1 1 calc R . .
C27 C 0.1678(4) 0.3443(3) 0.2048(3) 0.0641(9) Uani 1 1 d . . .
H27 H 0.2281 0.4221 0.2006 0.077 Uiso 1 1 calc R . .
C28 C -0.2068(4) 0.0465(4) 0.0067(4) 0.0877(13) Uani 1 1 d . . .
H28A H -0.2204 0.0821 -0.0543 0.132 Uiso 1 1 calc R . .
H28B H -0.2925 0.0392 0.0428 0.132 Uiso 1 1 calc R . .
H28C H -0.2006 -0.0423 -0.0352 0.132 Uiso 1 1 calc R . .

loop_
_atom_site_aniso_label
_atom_site_aniso_U_11
_atom_site_aniso_U_22
_atom_site_aniso_U_33
_atom_site_aniso_U_23
_atom_site_aniso_U_13
_atom_site_aniso_U_12
C1 0.0504(19) 0.056(2) 0.0551(19) -0.0026(16) 0.0067(15) 0.0148(16)
C2 0.043(2) 0.138(4) 0.100(3) -0.050(3) -0.006(2) 0.019(3)
C3 0.043(2) 0.149(5) 0.151(5) -0.087(4) -0.012(3) 0.034(3)
C4 0.0425(17) 0.0548(19) 0.061(2) 0.0117(16) 0.0121(15) 0.0205(15)
C5 0.0403(15) 0.0415(16) 0.0409(15) 0.0118(13) 0.0111(12) 0.0161(13)
C6 0.0400(16) 0.0376(15) 0.0402(15) 0.0084(13) 0.0101(12) 0.0123(12)
C7 0.0432(16) 0.0385(15) 0.0389(15) 0.0128(13) 0.0149(12) 0.0166(12)
C8 0.0369(15) 0.0382(15) 0.0370(15) 0.0077(12) 0.0114(12) 0.0133(12)
C9 0.069(2) 0.0519(18) 0.0483(17) 0.0218(15) 0.0283(16) 0.0291(16)
C10 0.063(2) 0.0462(17) 0.0579(19) 0.0201(15) 0.0228(16) 0.0270(15)
C11 0.0366(15) 0.0422(16) 0.0427(16) 0.0044(13) 0.0116(12) 0.0125(12)
C12 0.0589(19) 0.0570(19) 0.0441(17) 0.0166(15) 0.0256(15) 0.0194(16)
C13 0.0610(19) 0.0455(17) 0.0526(18) 0.0206(15) 0.0256(15) 0.0231(15)
C14 0.060(2) 0.056(2) 0.057(2) 0.0033(16) 0.0220(17) 0.0220(17)
C15 0.0420(16) 0.0424(16) 0.0419(15) 0.0159(13) 0.0138(12) 0.0140(13)
C16 0.054(2) 0.063(2) 0.061(2) 0.0131(17) 0.0162(16) 0.0283(17)
C17 0.074(3) 0.139(4) 0.127(4) -0.051(4) -0.011(3) 0.068(3)
C18 0.076(3) 0.091(3) 0.140(4) -0.040(3) 0.009(3) 0.045(3)
C19 0.063(2) 0.0515(19) 0.0492(18) 0.0046(15) 0.0145(16) 0.0236(16)
C20 0.0471(17) 0.0398(15) 0.0377(15) 0.0111(13) 0.0128(13) 0.0149(13)
C21 0.0422(16) 0.0402(15) 0.0393(15) 0.0141(13) 0.0123(12) 0.0130(12)
C22 0.0440(16) 0.0428(16) 0.0389(15) 0.0111(13) 0.0137(13) 0.0147(13)
C23 0.0509(19) 0.0545(19) 0.0567(19) 0.0240(16) 0.0116(15) 0.0109(15)
C24 0.0506(19) 0.0526(19) 0.069(2) 0.0198(18) 0.0166(17) 0.0034(15)
C25 0.0444(18) 0.061(2) 0.0467(18) 0.0035(16) 0.0128(14) 0.0105(15)
C26 0.072(2) 0.080(3) 0.0441(18) 0.0227(19) -0.0003(17) 0.014(2)
C27 0.063(2) 0.057(2) 0.0526(19) 0.0232(17) 0.0023(16) 0.0008(16)
C28 0.056(2) 0.094(3) 0.060(2) 0.000(2) 0.0068(18) 0.005(2)

loop_
_atom_type_symbol
_atom_type_description
_atom_type_scat_dispersion_real
_atom_type_scat_dispersion_imag
_atom_type_scat_source
C C 0.0033 0.0016 'International Tables Vol C Tables 4.2.6.8 and 6.1.1.4'
H H 0.0000 0.0000 'International Tables Vol C Tables 4.2.6.8 and 6.1.1.4'

loop_
_geom_angle_atom_site_label_1
_geom_angle_atom_site_label_2
_geom_angle_atom_site_label_3
_geom_angle
_geom_angle_site_symmetry_1
_geom_angle_site_symmetry_3
_geom_angle_publ_flag
C2 C1 C6 115.4(3) . . ?
C2 C1 H1A 108.4 . . ?
C6 C1 H1A 108.4 . . ?
C2 C1 H1B 108.4 . . ?
C6 C1 H1B 108.4 . . ?
H1A C1 H1B 107.5 . . ?
C3 C2 C1 124.1(4) . . ?
C3 C2 H2A 106.3 . . ?
C1 C2 H2A 106.3 . . ?
C3 C2 H2B 106.3 . . ?
C1 C2 H2B 106.3 . . ?
H2A C2 H2B 106.4 . . ?
C2 C3 C4 124.1(4) . . ?
C2 C3 H3A 106.3 . . ?
C4 C3 H3A 106.3 . . ?
C2 C3 H3B 106.3 . . ?
C4 C3 H3B 106.3 . . ?
H3A C3 H3B 106.4 . . ?
C3 C4 C5 115.6(3) . . ?
C3 C4 H4A 108.4 . . ?
C5 C4 H4A 108.4 . . ?
C3 C4 H4B 108.4 . . ?
C5 C4 H4B 108.4 . . ?
H4A C4 H4B 107.4 . . ?
C7 C5 C6 119.7(2) 2_656 . ?
C7 C5 C4 120.2(2) 2_656 . ?
C6 C5 C4 120.1(2) . . ?
C7 C6 C5 119.5(2) . . ?
C7 C6 C1 119.8(2) . . ?
C5 C6 C1 120.7(3) . . ?
C5 C7 C6 120.8(2) 2_656 . ?
C5 C7 C8 119.5(2) 2_656 . ?
C6 C7 C8 119.7(2) . . ?
C9 C8 C13 117.1(3) . . ?
C9 C8 C7 120.7(2) . . ?
C13 C8 C7 122.2(2) . . ?
C8 C9 C10 121.4(3) . . ?
C8 C9 H9 119.3 . . ?
C10 C9 H9 119.3 . . ?
C9 C10 C11 121.6(3) . . ?
C9 C10 H10 119.2 . . ?
C11 C10 H10 119.2 . . ?
C12 C11 C10 117.1(3) . . ?
C12 C11 C14 122.0(3) . . ?
C10 C11 C14 120.9(3) . . ?
C11 C12 C13 121.9(3) . . ?
C11 C12 H12 119.0 . . ?
C13 C12 H12 119.0 . . ?
C12 C13 C8 120.8(3) . . ?
C12 C13 H13 119.6 . . ?
C8 C13 H13 119.6 . . ?
C11 C14 H14A 109.5 . . ?
C11 C14 H14B 109.5 . . ?
H14A C14 H14B 109.5 . . ?
C11 C14 H14C 109.5 . . ?
H14A C14 H14C 109.5 . . ?
H14B C14 H14C 109.5 . . ?
C20 C15 C21 119.0(3) . 2_666 ?
C20 C15 C16 120.9(3) . . ?
C21 C15 C16 120.1(3) 2_666 . ?
C17 C16 C15 115.5(3) . . ?
C17 C16 H16A 108.4 . . ?
C15 C16 H16A 108.4 . . ?
C17 C16 H16B 108.4 . . ?
C15 C16 H16B 108.4 . . ?
H16A C16 H16B 107.5 . . ?
C18 C17 C16 123.1(4) . . ?
C18 C17 H17A 106.5 . . ?
C16 C17 H17A 106.5 . . ?
C18 C17 H17B 106.5 . . ?
C16 C17 H17B 106.5 . . ?
H17A C17 H17B 106.5 . . ?
C17 C18 C19 123.6(4) . . ?
C17 C18 H18A 106.4 . . ?
C19 C18 H18A 106.4 . . ?
C17 C18 H18B 106.4 . . ?
C19 C18 H18B 106.4 . . ?
H18A C18 H18B 106.5 . . ?
C18 C19 C20 114.9(3) . . ?
C18 C19 H19A 108.5 . . ?
C20 C19 H19A 108.5 . . ?
C18 C19 H19B 108.5 . . ?
C20 C19 H19B 108.5 . . ?
H19A C19 H19B 107.5 . . ?
C15 C20 C21 119.8(2) . . ?
C15 C20 C19 120.5(3) . . ?
C21 C20 C19 119.6(3) . . ?
C15 C21 C20 121.2(2) 2_666 . ?
C15 C21 C22 119.3(2) 2_666 . ?
C20 C21 C22 119.5(2) . . ?
C27 C22 C23 117.0(3) . . ?
C27 C22 C21 120.9(3) . . ?
C23 C22 C21 122.2(3) . . ?
C22 C23 C24 121.3(3) . . ?
C22 C23 H23 119.4 . . ?
C24 C23 H23 119.4 . . ?
C25 C24 C23 121.8(3) . . ?
C25 C24 H24 119.1 . . ?
C23 C24 H24 119.1 . . ?
C24 C25 C26 116.9(3) . . ?
C24 C25 C28 121.7(3) . . ?
C26 C25 C28 121.4(3) . . ?
C25 C26 C27 121.7(3) . . ?
C25 C26 H26 119.2 . . ?
C27 C26 H26 119.2 . . ?
C22 C27 C26 121.4(3) . . ?
C22 C27 H27 119.3 . . ?
C26 C27 H27 119.3 . . ?
C25 C28 H28A 109.5 . . ?
C25 C28 H28B 109.5 . . ?
H28A C28 H28B 109.5 . . ?
C25 C28 H28C 109.5 . . ?
H28A C28 H28C 109.5 . . ?
H28B C28 H28C 109.5 . . ?

loop_
_geom_bond_atom_site_label_1
_geom_bond_atom_site_label_2
_geom_bond_distance
_geom_bond_site_symmetry_2
_geom_bond_publ_flag
C1 C2 1.455(5) . ?
C1 C6 1.500(4) . ?
C1 H1A 0.9700 . ?
C1 H1B 0.9700 . ?
C2 C3 1.304(6) . ?
C2 H2A 0.9700 . ?
C2 H2B 0.9700 . ?
C3 C4 1.447(5) . ?
C3 H3A 0.9700 . ?
C3 H3B 0.9700 . ?
C4 C5 1.511(4) . ?
C4 H4A 0.9700 . ?
C4 H4B 0.9700 . ?
C5 C7 1.396(4) 2_656 ?
C5 C6 1.409(4) . ?
C6 C7 1.399(4) . ?
C7 C5 1.396(4) 2_656 ?
C7 C8 1.498(4) . ?
C8 C9 1.380(4) . ?
C8 C13 1.393(4) . ?
C9 C10 1.381(4) . ?
C9 H9 0.9300 . ?
C10 C11 1.381(4) . ?
C10 H10 0.9300 . ?
C11 C12 1.373(4) . ?
C11 C14 1.509(4) . ?
C12 C13 1.383(4) . ?
C12 H12 0.9300 . ?
C13 H13 0.9300 . ?
C14 H14A 0.9600 . ?
C14 H14B 0.9600 . ?
C14 H14C 0.9600 . ?
C15 C20 1.402(4) . ?
C15 C21 1.404(4) 2_666 ?
C15 C16 1.497(4) . ?
C16 C17 1.467(5) . ?
C16 H16A 0.9700 . ?
C16 H16B 0.9700 . ?
C17 C18 1.310(6) . ?
C17 H17A 0.9700 . ?
C17 H17B 0.9700 . ?
C18 C19 1.463(5) . ?
C18 H18A 0.9700 . ?
C18 H18B 0.9700 . ?
C19 C20 1.512(4) . ?
C19 H19A 0.9700 . ?
C19 H19B 0.9700 . ?
C20 C21 1.405(4) . ?
C21 C15 1.404(4) 2_666 ?
C21 C22 1.498(4) . ?
C22 C27 1.378(4) . ?
C22 C23 1.381(4) . ?
C23 C24 1.386(4) . ?
C23 H23 0.9300 . ?
C24 C25 1.371(5) . ?
C24 H24 0.9300 . ?
C25 C26 1.380(5) . ?
C25 C28 1.503(5) . ?
C26 C27 1.382(4) . ?
C26 H26 0.9300 . ?
C27 H27 0.9300 . ?
C28 H28A 0.9600 . ?
C28 H28B 0.9600 . ?
C28 H28C 0.9600 . ?

loop_
_geom_torsion_atom_site_label_1
_geom_torsion_atom_site_label_2
_geom_torsion_atom_site_label_3
_geom_torsion_atom_site_label_4
_geom_torsion
_geom_torsion_site_symmetry_1
_geom_torsion_site_symmetry_2
_geom_torsion_site_symmetry_3
_geom_torsion_site_symmetry_4
_geom_torsion_publ_flag
C6 C1 C2 C3 1.2(9) . . . . ?
C1 C2 C3 C4 -0.3(12) . . . . ?
C2 C3 C4 C5 -1.4(10) . . . . ?
C3 C4 C5 C7 -178.4(4) . . . 2_656 ?
C3 C4 C5 C6 2.1(5) . . . . ?
C7 C5 C6 C7 -0.8(4) 2_656 . . . ?
C4 C5 C6 C7 178.7(3) . . . . ?
C7 C5 C6 C1 179.2(3) 2_656 . . . ?
C4 C5 C6 C1 -1.3(4) . . . . ?
C2 C1 C6 C7 179.7(4) . . . . ?
C2 C1 C6 C5 -0.3(5) . . . . ?
C5 C6 C7 C5 0.8(4) . . . 2_656 ?
C1 C6 C7 C5 -179.2(3) . . . 2_656 ?
C5 C6 C7 C8 -177.7(2) . . . . ?
C1 C6 C7 C8 2.3(4) . . . . ?
C5 C7 C8 C9 -93.7(3) 2_656 . . . ?
C6 C7 C8 C9 84.8(3) . . . . ?
C5 C7 C8 C13 87.2(3) 2_656 . . . ?
C6 C7 C8 C13 -94.2(3) . . . . ?
C13 C8 C9 C10 -0.7(4) . . . . ?
C7 C8 C9 C10 -179.7(3) . . . . ?
C8 C9 C10 C11 0.5(5) . . . . ?
C9 C10 C11 C12 -0.5(5) . . . . ?
C9 C10 C11 C14 178.9(3) . . . . ?
C10 C11 C12 C13 0.6(5) . . . . ?
C14 C11 C12 C13 -178.7(3) . . . . ?
C11 C12 C13 C8 -0.9(5) . . . . ?
C9 C8 C13 C12 0.8(4) . . . . ?
C7 C8 C13 C12 179.9(3) . . . . ?
C20 C15 C16 C17 -0.8(5) . . . . ?
C21 C15 C16 C17 -179.4(4) 2_666 . . . ?
C15 C16 C17 C18 -8.0(9) . . . . ?
C16 C17 C18 C19 14.9(11) . . . . ?
C17 C18 C19 C20 -12.0(9) . . . . ?
C21 C15 C20 C21 0.0(4) 2_666 . . . ?
C16 C15 C20 C21 -178.6(3) . . . . ?
C21 C15 C20 C19 -178.8(3) 2_666 . . . ?
C16 C15 C20 C19 2.6(4) . . . . ?
C18 C19 C20 C15 3.1(5) . . . . ?
C18 C19 C20 C21 -175.7(4) . . . . ?
C15 C20 C21 C15 0.0(4) . . . 2_666 ?
C19 C20 C21 C15 178.8(3) . . . 2_666 ?
C15 C20 C21 C22 178.8(2) . . . . ?
C19 C20 C21 C22 -2.4(4) . . . . ?
C15 C21 C22 C27 83.3(4) 2_666 . . . ?
C20 C21 C22 C27 -95.5(3) . . . . ?
C15 C21 C22 C23 -96.4(3) 2_666 . . . ?
C20 C21 C22 C23 84.8(4) . . . . ?
C27 C22 C23 C24 0.9(5) . . . . ?
C21 C22 C23 C24 -179.4(3) . . . . ?
C22 C23 C24 C25 -0.7(5) . . . . ?
C23 C24 C25 C26 0.1(5) . . . . ?
C23 C24 C25 C28 179.1(3) . . . . ?
C24 C25 C26 C27 0.3(5) . . . . ?
C28 C25 C26 C27 -178.7(3) . . . . ?
C23 C22 C27 C26 -0.5(5) . . . . ?
C21 C22 C27 C26 179.8(3) . . . . ?
C25 C26 C27 C22 -0.1(6) . . . . ?
